data_2225443
loop_
_publ_author_name
'Benzerka, Saida'
'Bouraiou, Abdelmalek'
'Bouacida, Sofiane'
'Roisnel, Thierry'
'Belfaitah, Ali'

_publ_section_title
;
 2-Bromoethyl 2-chloro-6-methylquinoline-3-carboxylate
;
_journal_coeditor_code BQ2201
_journal_issue 4
_journal_name_full 'Acta Crystallographica Section E'
_journal_page_first o1006
_journal_paper_doi 10.1107/S1600536810010160
_journal_volume 66
_journal_year 2010
_chemical_formula_iupac 'C13 H11 Br1 Cl1 N1 O2'
_chemical_formula_moiety 'C13 H11 Br1 Cl1 N1 O2'
_chemical_formula_sum 'C13 H11 Br Cl N O2'
_chemical_formula_weight 328.59
_chemical_name_systematic
;
2-Bromoethyl 2-chloro-6-methylquinoline-3-carboxylate
;
_space_group_crystal_system monoclinic
_space_group_IT_number 14
_space_group_name_Hall '-P 2yn'
_space_group_name_H-M_alt 'P 1 21/n 1'
_symmetry_space_group_name_Hall '-P 2yn'
_symmetry_space_group_name_H-M 'P 1 21/n 1'
_atom_sites_solution_hydrogens geom
_atom_sites_solution_primary direct
_atom_sites_solution_secondary difmap
_cell_angle_alpha 90
_cell_angle_beta 99.167(3)
_cell_angle_gamma 90
_cell_formula_units_Z 4
_cell_length_a 6.1740(4)
_cell_length_b 29.0515(14)
_cell_length_c 7.2875(4)
_cell_measurement_reflns_used 3765
_cell_measurement_temperature 100(2)
_cell_measurement_theta_max 27.31
_cell_measurement_theta_min 2.8
_cell_volume 1290.42(13)
_computing_cell_refinement 'SMART (Bruker, 2001)'
_computing_data_collection 'APEX2 (Bruker, 2001)'
_computing_data_reduction 'SAINT (Bruker, 2001)'
_computing_molecular_graphics 'ORTEP-3 for Windows (Farrugia, 1997) and DIAMOND (Brandenburg & Berndt, 2001)'
_computing_publication_material 'WinGX (Farrugia, 1999)'
_computing_structure_refinement 'SHELXL97 (Sheldrick, 2008)'
_computing_structure_solution 'SIR2002 (Burla <i>et al.</i>,  2005)'
_diffrn_ambient_temperature 100(2)
_diffrn_measured_fraction_theta_full 0.998
_diffrn_measured_fraction_theta_max 0.998
_diffrn_measurement_device_type 'Bruker APEXII'
_diffrn_measurement_method 'CCD rotation images, thick slices'
_diffrn_radiation_monochromator graphite
_diffrn_radiation_type MoK\a
_diffrn_radiation_wavelength 0.71073
_diffrn_reflns_av_R_equivalents 0.0537
_diffrn_reflns_limit_h_max 7
_diffrn_reflns_limit_h_min -7
_diffrn_reflns_limit_k_max 37
_diffrn_reflns_limit_k_min -37
_diffrn_reflns_limit_l_max 9
_diffrn_reflns_limit_l_min -9
_diffrn_reflns_number 11364
_diffrn_reflns_theta_full 27.46
_diffrn_reflns_theta_max 27.46
_diffrn_reflns_theta_min 2.8
_exptl_absorpt_coefficient_mu 3.385
_exptl_absorpt_correction_T_max 0.689
_exptl_absorpt_correction_T_min 0.238
_exptl_absorpt_correction_type multi-scan
_exptl_absorpt_process_details
;
(SADABS; Sheldrick, 2002)
;
_exptl_crystal_colour colourless
_exptl_crystal_density_diffrn 1.691
_exptl_crystal_density_method 'not measured'
_exptl_crystal_description prism
_exptl_crystal_F_000 656
_exptl_crystal_size_max 0.45
_exptl_crystal_size_mid 0.38
_exptl_crystal_size_min 0.11
_refine_diff_density_max 0.738
_refine_diff_density_min -0.854
_refine_ls_extinction_method none
_refine_ls_goodness_of_fit_ref 1.02
_refine_ls_hydrogen_treatment constr
_refine_ls_matrix_type full
_refine_ls_number_parameters 164
_refine_ls_number_reflns 2938
_refine_ls_number_restraints 0
_refine_ls_restrained_S_all 1.02
_refine_ls_R_factor_all 0.0483
_refine_ls_R_factor_gt 0.0365
_refine_ls_shift/su_max 0.001
_refine_ls_shift/su_mean 0
_refine_ls_structure_factor_coef Fsqd
_refine_ls_weighting_details 'calc w=1/[\s^2^(Fo^2^)+(0.0397P)^2^+1.2764P] where P=(Fo^2^+2Fc^2^)/3'
_refine_ls_weighting_scheme calc
_refine_ls_wR_factor_gt 0.0872
_refine_ls_wR_factor_ref 0.0919
_reflns_number_gt 2430
_reflns_number_total 2938
_reflns_threshold_expression I>2sigma(I)
_cod_data_source_file bq2201.cif
_cod_data_source_block I
_cod_database_code 2225443
_cod_database_fobs_code 2225443

loop_
_space_group_symop_operation_xyz
'x, y, z'
'-x+1/2, y+1/2, -z+1/2'
'-x, -y, -z'
'x-1/2, -y-1/2, z-1/2'

loop_
_atom_site_type_symbol
_atom_site_label
_atom_site_fract_x
_atom_site_fract_y
_atom_site_fract_z
_atom_site_U_iso_or_equiv
_atom_site_adp_type
_atom_site_calc_flag
_atom_site_refinement_flags
_atom_site_occupancy
_atom_site_disorder_assembly
_atom_site_disorder_group
C C1 0.7808(4) 0.08966(9) 0.2084(4) 0.0164(5) Uani d . 1 . .
C C2 1.0027(4) 0.10023(8) 0.2862(4) 0.0152(5) Uani d . 1 . .
C C3 1.1423(4) 0.06355(9) 0.3242(4) 0.0151(5) Uani d . 1 . .
H H3 1.2874 0.0687 0.3775 0.018 Uiso calc R 1 . .
C C4 1.0694(4) 0.01828(9) 0.2837(4) 0.0147(5) Uani d . 1 . .
C C5 1.2083(4) -0.02083(9) 0.3149(4) 0.0167(6) Uani d . 1 . .
H H5 1.3551 -0.0169 0.3657 0.02 Uiso calc R 1 . .
C C6 1.1299(4) -0.06439(9) 0.2713(4) 0.0161(5) Uani d . 1 . .
C C7 0.9057(5) -0.06973(9) 0.1919(4) 0.0180(6) Uani d . 1 . .
H H7 0.8517 -0.0991 0.1616 0.022 Uiso calc R 1 . .
C C8 0.7665(4) -0.03275(9) 0.1586(4) 0.0181(6) Uani d . 1 . .
H H8 0.6206 -0.0371 0.1057 0.022 Uiso calc R 1 . .
C C9 0.8464(4) 0.01207(9) 0.2053(4) 0.0147(5) Uani d . 1 . .
C C10 1.2752(5) -0.10631(9) 0.3046(4) 0.0204(6) Uani d . 1 . .
H H10A 1.425 -0.0968 0.3394 0.031 Uiso calc R 1 . .
H H10B 1.2613 -0.1244 0.193 0.031 Uiso calc R 1 . .
H H10C 1.2317 -0.1244 0.4027 0.031 Uiso calc R 1 . .
C C11 1.0855(4) 0.14836(9) 0.3158(4) 0.0188(6) Uani d . 1 . .
C C12 1.3409(5) 0.19567(9) 0.5055(5) 0.0263(7) Uani d . 1 . .
H H12A 1.3736 0.2075 0.3885 0.032 Uiso calc R 1 . .
H H12B 1.4788 0.1915 0.5883 0.032 Uiso calc R 1 . .
C C13 1.2040(5) 0.23018(9) 0.5886(5) 0.0247(7) Uani d . 1 . .
H H13A 1.065 0.2342 0.507 0.03 Uiso calc R 1 . .
H H13B 1.2789 0.2596 0.6002 0.03 Uiso calc R 1 . .
N N1 0.7035(4) 0.04864(7) 0.1709(3) 0.0164(5) Uani d . 1 . .
O O1 1.0343(4) 0.17987(7) 0.2112(3) 0.0292(5) Uani d . 1 . .
O O2 1.2320(3) 0.15146(6) 0.4733(3) 0.0199(4) Uani d . 1 . .
Cl Cl1 0.58811(11) 0.13419(2) 0.16345(10) 0.02179(17) Uani d . 1 . .
Br Br1 1.15019(5) 0.209908(9) 0.83386(5) 0.02814(11) Uani d . 1 . .

loop_
_atom_site_aniso_label
_atom_site_aniso_U_11
_atom_site_aniso_U_22
_atom_site_aniso_U_33
_atom_site_aniso_U_12
_atom_site_aniso_U_13
_atom_site_aniso_U_23
C1 0.0161(13) 0.0178(12) 0.0153(13) 0.0059(10) 0.0026(11) 0.0012(11)
C2 0.0163(13) 0.0125(11) 0.0176(13) -0.0006(9) 0.0050(11) -0.0013(10)
C3 0.0117(12) 0.0159(12) 0.0180(13) 0.0001(9) 0.0030(11) 0.0004(11)
C4 0.0134(12) 0.0140(11) 0.0169(13) -0.0012(9) 0.0035(11) 0.0000(10)
C5 0.0124(12) 0.0174(12) 0.0200(14) 0.0012(10) 0.0018(11) -0.0007(11)
C6 0.0177(13) 0.0160(12) 0.0150(13) 0.0031(9) 0.0039(11) 0.0005(11)
C7 0.0207(14) 0.0130(12) 0.0198(14) -0.0013(10) 0.0019(12) -0.0006(11)
C8 0.0151(13) 0.0179(12) 0.0202(14) -0.0014(10) -0.0004(11) -0.0036(11)
C9 0.0147(13) 0.0142(12) 0.0151(13) 0.0016(9) 0.0017(11) 0.0002(10)
C10 0.0207(14) 0.0147(12) 0.0261(16) 0.0042(10) 0.0045(12) -0.0006(11)
C11 0.0169(13) 0.0144(12) 0.0281(16) 0.0005(10) 0.0123(12) -0.0014(12)
C12 0.0254(15) 0.0119(12) 0.043(2) -0.0056(11) 0.0098(14) -0.0054(13)
C13 0.0291(16) 0.0125(12) 0.0335(18) -0.0003(11) 0.0079(14) -0.0005(12)
N1 0.0133(11) 0.0173(10) 0.0179(12) 0.0036(8) 0.0005(9) -0.0005(10)
O1 0.0349(12) 0.0158(9) 0.0376(13) 0.0016(8) 0.0084(11) 0.0066(10)
O2 0.0208(10) 0.0117(8) 0.0280(11) -0.0022(7) 0.0062(9) -0.0040(8)
Cl1 0.0196(3) 0.0190(3) 0.0273(4) 0.0092(2) 0.0050(3) 0.0016(3)
Br1 0.03431(19) 0.01765(15) 0.0334(2) 0.00054(11) 0.00824(14) -0.00443(13)

loop_
_atom_type_symbol
_atom_type_description
_atom_type_scat_dispersion_real
_atom_type_scat_dispersion_imag
_atom_type_scat_source
C C 0.0033 0.0016 'International Tables Vol C Tables 4.2.6.8 and 6.1.1.4'
H H 0 0 'International Tables Vol C Tables 4.2.6.8 and 6.1.1.4'
N N 0.0061 0.0033 'International Tables Vol C Tables 4.2.6.8 and 6.1.1.4'
O O 0.0106 0.006 'International Tables Vol C Tables 4.2.6.8 and 6.1.1.4'
Cl Cl 0.1484 0.1585 'International Tables Vol C Tables 4.2.6.8 and 6.1.1.4'
Br Br -0.2901 2.4595 'International Tables Vol C Tables 4.2.6.8 and 6.1.1.4'

loop_
_geom_angle_atom_site_label_1
_geom_angle_atom_site_label_2
_geom_angle_atom_site_label_3
_geom_angle_site_symmetry_1
_geom_angle_site_symmetry_3
_geom_angle
_geom_angle_publ_flag
N1 C1 C2 . . 125.3(2) ?
N1 C1 Cl1 . . 115.0(2) ?
C2 C1 Cl1 . . 119.6(2) ?
C3 C2 C1 . . 116.4(2) ?
C3 C2 C11 . . 120.6(2) ?
C1 C2 C11 . . 122.9(2) ?
C2 C3 C4 . . 121.0(2) ?
C2 C3 H3 . . 119.5 ?
C4 C3 H3 . . 119.5 ?
C3 C4 C9 . . 117.5(2) ?
C3 C4 C5 . . 123.4(2) ?
C9 C4 C5 . . 119.1(2) ?
C6 C5 C4 . . 121.2(2) ?
C6 C5 H5 . . 119.4 ?
C4 C5 H5 . . 119.4 ?
C5 C6 C7 . . 118.6(2) ?
C5 C6 C10 . . 121.9(2) ?
C7 C6 C10 . . 119.5(2) ?
C8 C7 C6 . . 121.9(2) ?
C8 C7 H7 . . 119.1 ?
C6 C7 H7 . . 119.1 ?
C7 C8 C9 . . 119.5(2) ?
C7 C8 H8 . . 120.2 ?
C9 C8 H8 . . 120.2 ?
N1 C9 C8 . . 118.5(2) ?
N1 C9 C4 . . 121.9(2) ?
C8 C9 C4 . . 119.6(2) ?
C6 C10 H10A . . 109.5 ?
C6 C10 H10B . . 109.5 ?
H10A C10 H10B . . 109.5 ?
C6 C10 H10C . . 109.5 ?
H10A C10 H10C . . 109.5 ?
H10B C10 H10C . . 109.5 ?
O1 C11 O2 . . 124.3(2) ?
O1 C11 C2 . . 125.0(3) ?
O2 C11 C2 . . 110.7(2) ?
O2 C12 C13 . . 112.4(2) ?
O2 C12 H12A . . 109.1 ?
C13 C12 H12A . . 109.1 ?
O2 C12 H12B . . 109.1 ?
C13 C12 H12B . . 109.1 ?
H12A C12 H12B . . 107.9 ?
C12 C13 Br1 . . 110.8(2) ?
C12 C13 H13A . . 109.5 ?
Br1 C13 H13A . . 109.5 ?
C12 C13 H13B . . 109.5 ?
Br1 C13 H13B . . 109.5 ?
H13A C13 H13B . . 108.1 ?
C1 N1 C9 . . 117.9(2) ?
C11 O2 C12 . . 115.3(2) ?

loop_
_geom_bond_atom_site_label_1
_geom_bond_atom_site_label_2
_geom_bond_site_symmetry_2
_geom_bond_distance
_geom_bond_publ_flag
C1 N1 . 1.296(3) ?
C1 C2 . 1.430(4) ?
C1 Cl1 . 1.753(3) ?
C2 C3 . 1.371(3) ?
C2 C11 . 1.493(3) ?
C3 C4 . 1.406(3) ?
C3 H3 . 0.93 ?
C4 C9 . 1.416(4) ?
C4 C5 . 1.420(3) ?
C5 C6 . 1.374(4) ?
C5 H5 . 0.93 ?
C6 C7 . 1.422(4) ?
C6 C10 . 1.509(3) ?
C7 C8 . 1.373(4) ?
C7 H7 . 0.93 ?
C8 C9 . 1.415(3) ?
C8 H8 . 0.93 ?
C9 N1 . 1.378(3) ?
C10 H10A . 0.96 ?
C10 H10B . 0.96 ?
C10 H10C . 0.96 ?
C11 O1 . 1.201(3) ?
C11 O2 . 1.346(3) ?
C12 O2 . 1.451(3) ?
C12 C13 . 1.500(4) ?
C12 H12A . 0.97 ?
C12 H12B . 0.97 ?
C13 Br1 . 1.960(3) ?
C13 H13A . 0.97 ?
C13 H13B . 0.97 ?

loop_
_geom_hbond_atom_site_label_D
_geom_hbond_atom_site_label_H
_geom_hbond_atom_site_label_A
_geom_hbond_site_symmetry_A
_geom_hbond_distance_DH
_geom_hbond_distance_HA
_geom_hbond_distance_DA
_geom_hbond_angle_DHA
_geom_hbond_publ_flag
C13 H13B O1 4_666 0.9700 2.4100 3.347(4) 162.00 yes

loop_
_geom_torsion_atom_site_label_1
_geom_torsion_atom_site_label_2
_geom_torsion_atom_site_label_3
_geom_torsion_atom_site_label_4
_geom_torsion_site_symmetry_1
_geom_torsion_site_symmetry_2
_geom_torsion_site_symmetry_3
_geom_torsion_site_symmetry_4
_geom_torsion
_geom_torsion_publ_flag
N1 C1 C2 C3 . . . . -0.3(4) ?
Cl1 C1 C2 C3 . . . . 177.6(2) ?
N1 C1 C2 C11 . . . . 176.2(3) ?
Cl1 C1 C2 C11 . . . . -5.9(4) ?
C1 C2 C3 C4 . . . . 1.4(4) ?
C11 C2 C3 C4 . . . . -175.2(3) ?
C2 C3 C4 C9 . . . . -1.0(4) ?
C2 C3 C4 C5 . . . . 178.1(3) ?
C3 C4 C5 C6 . . . . -179.3(3) ?
C9 C4 C5 C6 . . . . -0.3(4) ?
C4 C5 C6 C7 . . . . 0.6(4) ?
C4 C5 C6 C10 . . . . -179.6(3) ?
C5 C6 C7 C8 . . . . -0.3(4) ?
C10 C6 C7 C8 . . . . -180.0(3) ?
C6 C7 C8 C9 . . . . -0.4(4) ?
C7 C8 C9 N1 . . . . -179.9(3) ?
C7 C8 C9 C4 . . . . 0.8(4) ?
C3 C4 C9 N1 . . . . -0.6(4) ?
C5 C4 C9 N1 . . . . -179.7(3) ?
C3 C4 C9 C8 . . . . 178.7(3) ?
C5 C4 C9 C8 . . . . -0.4(4) ?
C3 C2 C11 O1 . . . . 137.8(3) ?
C1 C2 C11 O1 . . . . -38.6(4) ?
C3 C2 C11 O2 . . . . -40.1(4) ?
C1 C2 C11 O2 . . . . 143.5(3) ?
O2 C12 C13 Br1 . . . . 62.8(3) ?
C2 C1 N1 C9 . . . . -1.2(4) ?
Cl1 C1 N1 C9 . . . . -179.2(2) ?
C8 C9 N1 C1 . . . . -177.6(3) ?
C4 C9 N1 C1 . . . . 1.7(4) ?
O1 C11 O2 C12 . . . . -4.3(4) ?
C2 C11 O2 C12 . . . . 173.6(2) ?
C13 C12 O2 C11 . . . . 81.8(3) ?
